data_1518834
loop_
_publ_author_name
'Wu, Hui'
'Tang, Wan Si'
'Stavila, Vitalie'
'Zhou, Wei'
'Rush, John J.'
'Udovic, Terrence J.'

_publ_section_title
;
 Structural Behavior of Li2B10H10
;
_journal_name_full 'The Journal of Physical Chemistry C'
_journal_page_first 150312100216002
_journal_paper_doi 10.1021/acs.jpcc.5b00533
_journal_year 2015
_chemical_formula_sum 'B10 D10 Li2'
_chemical_formula_weight 142.12
_space_group_IT_number 181
_symmetry_cell_setting hexagonal
_symmetry_space_group_name_Hall 'P 64 2 (0 0 2)'
_symmetry_space_group_name_H-M 'P 64 2 2'
_audit_creation_date 2014-10-20T13:08
_audit_creation_method 'from EXP file using GSAS2CIF'
_cell_angle_alpha 90.0
_cell_angle_beta 90.0
_cell_angle_gamma 120.0
_cell_formula_units_Z 3
_cell_length_a 7.01187(14)
_cell_length_b 7.01187
_cell_length_c 14.8008(5)
_cell_measurement_temperature 7
_cell_volume 630.21(2)
_computing_structure_refinement GSAS
_diffrn_ambient_temperature 7
_diffrn_radiation_probe neutron
_diffrn_radiation_wavelength 1.5398
_exptl_absorpt_correction_T_max 1.00000
_exptl_absorpt_correction_T_min 1.00000
_pd_calc_method 'Rietveld Refinement'
_pd_meas_2theta_range_inc 0.05
_pd_meas_2theta_range_max 167.75
_pd_meas_2theta_range_min 3.0
_pd_meas_number_of_points 3296
_pd_phase_name Li2B10H10_P6422
_pd_proc_2theta_range_inc 0.05
_pd_proc_2theta_range_max 167.7378
_pd_proc_2theta_range_min 2.9878
_pd_proc_info_datetime 2014-10-20T13:08:59
_pd_proc_ls_peak_cutoff 0.00500
_pd_proc_ls_prof_R_factor 0.0341
_pd_proc_ls_prof_wR_expected 0.0396
_pd_proc_ls_prof_wR_factor 0.0416
_pd_proc_number_of_points 3296
_refine_ls_goodness_of_fit_all 1.06
_refine_ls_matrix_type full
_refine_ls_number_parameters 43
_refine_ls_number_restraints 17
_refine_ls_R_Fsqd_factor 0.03857
_refine_ls_shift/su_max 0.01
_refine_ls_shift/su_mean 0.00
_reflns_d_resolution_high 0.782
_reflns_d_resolution_low 6.072
_reflns_limit_h_max 7
_reflns_limit_h_min 0
_reflns_limit_k_max 4
_reflns_limit_k_min 0
_reflns_limit_l_max 18
_reflns_limit_l_min 0
_reflns_number_total 328
_cod_data_source_file jp5b00533_si_004.cif
_cod_data_source_block LI2B10D10_7K_publ
_cod_depositor_comments
;
The following automatic conversions were performed:

'_geom_bond_publ_flag' value 'N' changed to 'n' according to
/usr/data/users/saulius/crontab/automatic-downloads/rss-feeds/ACS/lib/dictionaries/cif_core.dic
dictionary named 'cif_core.dic' version 2.4.2 from 2011-04-26 (40
times).

'_geom_angle_publ_flag' value 'N' changed to 'n' according to
/usr/data/users/saulius/crontab/automatic-downloads/rss-feeds/ACS/lib/dictionaries/cif_core.dic
dictionary named 'cif_core.dic' version 2.4.2 from 2011-04-26 (134
times).

Automatic conversion script
Id: cif_fix_values 3105 2015-03-04 15:46:00Z robertas 

2019-04-10
Z value and formula fixed to values more according to usual
chemical conventions.                 miguel
;
_cod_original_formula_sum 'B5 D5 Li'
_cod_original_formula_weight 71.06
_cod_original_formula_units_Z 6
_cod_original_cell_volume 630.205(29)
_cod_database_code 1518834
_gsas_exptl_extinct_corr_t_min 1.00000
_gsas_exptl_extinct_corr_t_max 1.00000

loop_
_symmetry_equiv_pos_site_id
_symmetry_equiv_pos_as_xyz
1 +x,+y,+z
2 x-y,+x,+z+2/3
3 -y,x-y,+z+1/3
4 -x,-y,+z
5 y-x,-x,+z+2/3
6 +y,y-x,+z+1/3
7 x-y,-y,-z
8 +x,x-y,-z+2/3
9 +y,+x,-z+1/3
10 y-x,+y,-z
11 -x,y-x,-z+2/3
12 -y,-x,-z+1/3

loop_
_atom_site_type_symbol
_atom_site_label
_atom_site_fract_x
_atom_site_fract_y
_atom_site_fract_z
_atom_site_occupancy
_atom_site_thermal_displace_type
_atom_site_U_iso_or_equiv
_atom_site_symmetry_multiplicity
Li Li1 0.5 0.5 0.4249(6) 1.0 Uiso 0.0097(18) 6
B B1 0.69675(34) 0.34838(17) 0.33333 1.0 Uiso 0.00818(25) 6
B B2 0.87562(25) 0.60842(25) 0.36662(11) 1.0 Uiso 0.00818(25) 12
B B3 0.87742(24) 0.36827(24) 0.41449(11) 1.0 Uiso 0.00818(25) 12
D D1 0.4999(5) 0.24997(26) 0.33333 1.0 Uiso 0.01902(33) 6
D D2 0.8187(4) 0.7324(4) 0.39684(17) 1.0 Uiso 0.01902(33) 12
D D3 0.8062(4) 0.2682(4) 0.48363(16) 1.0 Uiso 0.01902(33) 12

loop_
_atom_type_symbol
_atom_type_number_in_cell
_atom_type_scat_length_neutron
_atom_type_scat_source
D 30.0 0.6671 International_Tables_Vol_C
B 30.0 0.6650 International_Tables_Vol_C
Li 6.0 -0.2220 International_Tables_Vol_C

loop_
_geom_angle_atom_site_label_1
_geom_angle_atom_site_label_2
_geom_angle_atom_site_label_3
_geom_angle
_geom_angle_site_symmetry_1
_geom_angle_site_symmetry_3
_geom_angle_publ_flag
B1 D1 Li1 89.99(8) 1_555 1_555 n
B1 D1 Li1 89.99(8) 1_555 8_555 n
Li1 D1 Li1 180.00000(10) 1_555 8_555 n
D1 B1 B2 129.98(18) 1_555 1_555 n
D1 B1 B2 129.98(18) 1_555 8_555 n
D1 B1 B3 130.19(7) 1_555 1_555 n
D1 B1 B3 130.19(7) 1_555 8_555 n
D1 B1 Li1 61.66(7) 1_555 1_555 n
D1 B1 Li1 61.66(7) 1_555 8_555 n
B2 B1 B2 99.97(15) 1_555 8_555 n
B2 B1 B3 65.46(9) 1_555 1_555 n
B2 B1 B3 65.51(9) 1_555 8_555 n
B2 B1 Li1 69.82(6) 1_555 1_555 n
B2 B1 Li1 162.82(18) 1_555 8_555 n
B2 B1 B3 65.51(9) 8_555 1_555 n
B2 B1 B3 65.47(9) 8_555 8_555 n
B2 B1 Li1 162.81(18) 8_555 1_555 n
B2 B1 Li1 69.82(6) 8_555 8_555 n
B3 B1 B3 99.62(15) 1_555 8_555 n
B3 B1 Li1 97.37(17) 1_555 1_555 n
B3 B1 Li1 118.97(12) 1_555 8_555 n
B3 B1 Li1 118.97(12) 8_555 1_555 n
B3 B1 Li1 97.37(17) 8_555 8_555 n
Li1 B1 Li1 123.33(14) 1_555 8_555 n
B1 B2 B2 112.28(12) 1_555 11_765 n
B1 B2 B3 57.55(7) 1_555 1_555 n
B1 B2 B3 111.95(12) 1_555 4_765 n
B1 B2 B3 57.53(8) 1_555 8_555 n
B1 B2 D2 123.38(17) 1_555 1_555 n
B1 B2 Li1 70.84(12) 1_555 1_555 n
B2 B2 B3 101.90(8) 11_765 1_555 n
B2 B2 B3 61.15(9) 11_765 4_765 n
B2 B2 B3 59.36(9) 11_765 8_555 n
B2 B2 D2 116.20(15) 11_765 1_555 n
B2 B2 Li1 162.20(19) 11_765 1_555 n
B3 B2 B3 58.89(10) 1_555 4_765 n
B3 B2 B3 90.21(11) 1_555 8_555 n
B3 B2 D2 132.38(17) 1_555 1_555 n
B3 B2 Li1 94.44(12) 1_555 1_555 n
B3 B2 B3 102.06(12) 4_765 8_555 n
B3 B2 D2 115.93(17) 4_765 1_555 n
B3 B2 Li1 135.27(22) 4_765 1_555 n
B3 B2 D2 133.00(20) 8_555 1_555 n
B3 B2 Li1 114.15(21) 8_555 1_555 n
D2 B2 Li1 54.20(14) 1_555 1_555 n
B1 B3 B2 56.98(8) 1_555 1_555 n
B1 B3 B2 111.88(12) 1_555 4_765 n
B1 B3 B2 56.96(8) 1_555 8_555 n
B1 B3 B3 112.15(11) 1_555 4_765 n
B1 B3 D3 118.67(16) 1_555 1_555 n
B1 B3 Li1 142.56(8) 1_555 7_666 n
B2 B3 B2 102.28(12) 1_555 4_765 n
B2 B3 B2 89.78(11) 1_555 8_555 n
B2 B3 B3 59.68(9) 1_555 4_765 n
B2 B3 D3 132.47(18) 1_555 1_555 n
B2 B3 Li1 100.62(10) 1_555 7_666 n
B2 B3 B2 59.49(10) 4_765 8_555 n
B2 B3 B3 61.43(9) 4_765 4_765 n
B2 B3 D3 119.26(19) 4_765 1_555 n
B2 B3 Li1 101.54(10) 4_765 7_666 n
B2 B3 B3 102.52(8) 8_555 4_765 n
B2 B3 D3 129.92(17) 8_555 1_555 n
B2 B3 Li1 160.21(11) 8_555 7_666 n
B3 B3 D3 120.57(14) 4_765 1_555 n
B3 B3 Li1 69.41(8) 4_765 7_666 n
D3 B3 Li1 51.69(15) 1_555 7_666 n
B2 D2 Li1 97.14(19) 1_555 1_555 n
B3 D3 Li1 100.66(24) 1_555 7_666 n
D1 Li1 D1 104.6(4) 1_555 4_665 n
D1 Li1 B1 28.35(10) 1_555 1_555 n
D1 Li1 B1 102.81(33) 1_555 4_665 n
D1 Li1 B2 67.25(17) 1_555 1_555 n
D1 Li1 B2 88.00(22) 1_555 4_665 n
D1 Li1 B3 148.24(27) 1_555 7_566 n
D1 Li1 B3 107.14(12) 1_555 10_656 n
D1 Li1 D2 94.26(25) 1_555 1_555 n
D1 Li1 D2 71.18(18) 1_555 4_665 n
D1 Li1 D3 172.07(22) 1_555 7_566 n
D1 Li1 D3 80.00(6) 1_555 10_656 n
D1 Li1 B1 102.81(33) 4_665 1_555 n
D1 Li1 B1 28.35(10) 4_665 4_665 n
D1 Li1 B2 88.00(22) 4_665 1_555 n
D1 Li1 B2 67.25(17) 4_665 4_665 n
D1 Li1 B3 107.14(12) 4_665 7_566 n
D1 Li1 B3 148.24(27) 4_665 10_656 n
D1 Li1 D2 71.18(18) 4_665 1_555 n
D1 Li1 D2 94.26(25) 4_665 4_665 n
D1 Li1 D3 80.00(6) 4_665 7_566 n
D1 Li1 D3 172.07(22) 4_665 10_656 n
B1 Li1 B1 114.9(4) 1_555 4_665 n
B1 Li1 B2 39.34(9) 1_555 1_555 n
B1 Li1 B2 113.72(29) 1_555 4_665 n
B1 Li1 B3 137.56(22) 1_555 7_566 n
B1 Li1 B3 105.65(12) 1_555 10_656 n
B1 Li1 D2 67.41(15) 1_555 1_555 n
B1 Li1 D2 99.53(22) 1_555 4_665 n
B1 Li1 D3 144.86(12) 1_555 7_566 n
B1 Li1 D3 84.33(6) 1_555 10_656 n
B1 Li1 B2 113.72(29) 4_665 1_555 n
B1 Li1 B2 39.34(9) 4_665 4_665 n
B1 Li1 B3 105.65(12) 4_665 7_566 n
B1 Li1 B3 137.56(22) 4_665 10_656 n
B1 Li1 D2 99.53(22) 4_665 1_555 n
B1 Li1 D2 67.41(15) 4_665 4_665 n
B1 Li1 D3 84.33(6) 4_665 7_566 n
B1 Li1 D3 144.86(12) 4_665 10_656 n
B2 Li1 B2 139.7(4) 1_555 4_665 n
B2 Li1 B3 112.39(20) 1_555 7_566 n
B2 Li1 B3 105.34(18) 1_555 10_656 n
B2 Li1 D2 28.66(8) 1_555 1_555 n
B2 Li1 D2 137.52(35) 1_555 4_665 n
B2 Li1 D3 106.87(12) 1_555 7_566 n
B2 Li1 D3 99.80(11) 1_555 10_656 n
B2 Li1 B3 105.34(18) 4_665 7_566 n
B2 Li1 B3 112.39(20) 4_665 10_656 n
B2 Li1 D2 137.52(35) 4_665 1_555 n
B2 Li1 D2 28.66(8) 4_665 4_665 n
B2 Li1 D3 99.80(11) 4_665 7_566 n
B2 Li1 D3 106.87(12) 4_665 10_656 n
B3 Li1 B3 41.19(16) 7_566 10_656 n
B3 Li1 D2 94.67(23) 7_566 1_555 n
B3 Li1 D2 107.38(27) 7_566 4_665 n
B3 Li1 D3 27.65(14) 7_566 7_566 n
B3 Li1 D3 68.63(28) 7_566 10_656 n
B3 Li1 D2 107.38(27) 10_656 1_555 n
B3 Li1 D2 94.67(23) 10_656 4_665 n
B3 Li1 D3 68.63(28) 10_656 7_566 n
B3 Li1 D3 27.65(14) 10_656 10_656 n
D2 Li1 D2 156.6(5) 1_555 4_665 n
D2 Li1 D3 81.00(14) 1_555 7_566 n
D2 Li1 D3 115.31(21) 1_555 10_656 n
D2 Li1 D3 115.31(21) 4_665 7_566 n
D2 Li1 D3 81.00(14) 4_665 10_656 n
D3 Li1 D3 96.2(4) 7_566 10_656 n

loop_
_geom_bond_atom_site_label_1
_geom_bond_atom_site_label_2
_geom_bond_distance
_geom_bond_site_symmetry_2
_geom_bond_publ_flag
D1 B1 1.1952(33) 1_555 n
D1 Li1 2.216(6) 1_555 n
D1 Li1 2.216(6) 8_555 n
B1 D1 1.1952(33) 1_555 n
B1 B2 1.6893(18) 1_555 n
B1 B2 1.6893(18) 8_555 n
B1 B3 1.7001(18) 1_555 n
B1 B3 1.7000(18) 8_555 n
B1 Li1 2.517(5) 1_555 n
B1 Li1 2.517(5) 8_555 n
B2 B1 1.6893(18) 1_555 n
B2 B2 1.8036(29) 11_765 n
B2 B3 1.8327(20) 1_555 n
B2 B3 1.8012(20) 4_765 n
B2 B3 1.8338(20) 8_555 n
B2 D2 1.2091(22) 1_555 n
B2 Li1 2.501(4) 1_555 n
B3 B1 1.7001(18) 1_555 n
B3 B2 1.8327(20) 1_555 n
B3 B2 1.8012(20) 4_765 n
B3 B2 1.8338(20) 8_555 n
B3 B3 1.7866(29) 4_765 n
B3 D3 1.1992(26) 1_555 n
B3 Li1 2.540(9) 7_666 n
D2 B2 1.2091(22) 1_555 n
D2 Li1 2.0445(31) 1_555 n
D3 B3 1.1992(26) 1_555 n
D3 Li1 2.028(7) 7_666 n
Li1 D1 2.216(6) 1_555 n
Li1 D1 2.216(6) 4_665 n
Li1 B1 2.517(5) 1_555 n
Li1 B1 2.517(5) 4_665 n
Li1 B2 2.501(4) 1_555 n
Li1 B2 2.501(4) 4_665 n
Li1 B3 2.540(9) 7_566 n
Li1 B3 2.540(9) 10_656 n
Li1 D2 2.0445(31) 1_555 n
Li1 D2 2.0445(31) 4_665 n
Li1 D3 2.028(7) 7_566 n
Li1 D3 2.028(7) 10_656 n
